data_7106467
loop_
_publ_author_name
'Lei He'
'Lian Duan'
'Juan Qiao'
'Deqiang Zhang'
'Liduo Wang'
'Yong Qiu'

_publ_section_title
;
 Enhanced Stability of Blue-Green Light-Emitting Electrochemical Cells
 Based on a Cationic Iridium Complex with an Intramolecular Phenyl-Phenyl
 Stacking Interaction
;
_journal_name_full Chem.Commun.
_journal_page_first 6467
_journal_paper_doi 10.1039/c1cc11263e
_journal_volume 47
_journal_year 2011
_chemical_formula_moiety 'C36 H27 Ir N5, F6 P'
_chemical_formula_sum 'C36 H27 F6 Ir N5 P'
_chemical_formula_weight 866.80
_chemical_name_systematic
;
?
;
_space_group_IT_number 14
_symmetry_cell_setting monoclinic
_symmetry_space_group_name_Hall '-P 2ybc'
_symmetry_space_group_name_H-M 'P 1 21/c 1'
_atom_sites_solution_hydrogens geom
_atom_sites_solution_primary direct
_atom_sites_solution_secondary difmap
_audit_creation_method SHELXL-97
_cell_angle_alpha 90.00
_cell_angle_beta 97.643(2)
_cell_angle_gamma 90.00
_cell_formula_units_Z 4
_cell_length_a 9.8745(8)
_cell_length_b 30.983(3)
_cell_length_c 11.4305(9)
_cell_measurement_reflns_used 5376
_cell_measurement_temperature 298(2)
_cell_measurement_theta_max 23.72
_cell_measurement_theta_min 2.18
_cell_volume 3466.0(5)
_computing_cell_refinement 'Bruker SMART'
_computing_data_collection 'Bruker SMART'
_computing_data_reduction 'Bruker SAINT'
_computing_molecular_graphics 'Bruker SHELXTL'
_computing_publication_material 'Bruker SHELXTL'
_computing_structure_refinement 'SHELXL-97 (Sheldrick, 1997)'
_computing_structure_solution 'SHELXS-97 (Sheldrick, 1990)'
_diffrn_ambient_temperature 298(2)
_diffrn_measured_fraction_theta_full 0.998
_diffrn_measured_fraction_theta_max 0.998
_diffrn_measurement_device_type 'CCD area detector'
_diffrn_measurement_method 'phi and omega scans'
_diffrn_radiation_monochromator graphite
_diffrn_radiation_source 'fine-focus sealed tube'
_diffrn_radiation_type MoK\a
_diffrn_radiation_wavelength 0.71073
_diffrn_reflns_av_R_equivalents 0.0436
_diffrn_reflns_av_sigmaI/netI 0.0468
_diffrn_reflns_limit_h_max 10
_diffrn_reflns_limit_h_min -11
_diffrn_reflns_limit_k_max 37
_diffrn_reflns_limit_k_min -37
_diffrn_reflns_limit_l_max 12
_diffrn_reflns_limit_l_min -13
_diffrn_reflns_number 20173
_diffrn_reflns_theta_full 25.50
_diffrn_reflns_theta_max 25.50
_diffrn_reflns_theta_min 2.08
_diffrn_standards_decay_% 0
_diffrn_standards_number 0
_exptl_absorpt_coefficient_mu 3.964
_exptl_absorpt_correction_T_max 1.000
_exptl_absorpt_correction_T_min 0.634
_exptl_absorpt_correction_type multi-scan
_exptl_absorpt_process_details 'SADABS (Bruker, 1997)'
_exptl_crystal_colour GREEN
_exptl_crystal_density_diffrn 1.661
_exptl_crystal_density_meas ?
_exptl_crystal_density_method 'not measured'
_exptl_crystal_description SHEET
_exptl_crystal_F_000 1696
_exptl_crystal_size_max 0.30
_exptl_crystal_size_mid 0.10
_exptl_crystal_size_min 0.04
_refine_diff_density_max 1.092
_refine_diff_density_min -0.401
_refine_diff_density_rms 0.094
_refine_ls_extinction_method none
_refine_ls_goodness_of_fit_ref 1.141
_refine_ls_hydrogen_treatment constr
_refine_ls_matrix_type full
_refine_ls_number_parameters 442
_refine_ls_number_reflns 6425
_refine_ls_number_restraints 0
_refine_ls_restrained_S_all 1.141
_refine_ls_R_factor_all 0.0479
_refine_ls_R_factor_gt 0.0344
_refine_ls_shift/su_max 0.002
_refine_ls_shift/su_mean 0.000
_refine_ls_structure_factor_coef Fsqd
_refine_ls_weighting_details 'calc w=1/[\s^2^(Fo^2^)+(0.0010P)^2^+2.2000P] where P=(Fo^2^+2Fc^2^)/3'
_refine_ls_weighting_scheme calc
_refine_ls_wR_factor_gt 0.0646
_refine_ls_wR_factor_ref 0.0679
_reflns_number_gt 5169
_reflns_number_total 6425
_reflns_threshold_expression >2sigma(I)
_cod_data_source_file c1cc11263e.txt
_cod_data_source_block ir-2
_cod_depositor_comments
;
The following automatic conversions were performed:

'_exptl_crystal_density_meas' value 'none' was changed to '?' - the
value is perceived as not measured.

Automatic conversion script
Id: cif_fix_values 3008 2015-01-20 13:52:24Z robertas 
;
_cod_original_sg_symbol_H-M P2(1)/c
_cod_database_code 7106467

loop_
_symmetry_equiv_pos_as_xyz
'x, y, z'
'-x, y+1/2, -z+1/2'
'-x, -y, -z'
'x, -y-1/2, z-1/2'

loop_
_atom_site_label
_atom_site_type_symbol
_atom_site_fract_x
_atom_site_fract_y
_atom_site_fract_z
_atom_site_U_iso_or_equiv
_atom_site_adp_type
_atom_site_occupancy
_atom_site_symmetry_multiplicity
_atom_site_calc_flag
_atom_site_refinement_flags
_atom_site_disorder_assembly
_atom_site_disorder_group
Ir1 Ir 0.579906(18) 0.141972(5) 0.917776(16) 0.04178(7) Uani 1 1 d . . .
P1 P 0.18294(14) 0.05392(4) 0.44922(12) 0.0518(3) Uani 1 1 d . . .
F1 F 0.2293(3) 0.00891(9) 0.5088(3) 0.0696(8) Uani 1 1 d . . .
F2 F 0.2344(3) 0.07824(10) 0.5700(3) 0.0735(9) Uani 1 1 d . . .
F3 F 0.3304(3) 0.05885(11) 0.4103(3) 0.0849(10) Uani 1 1 d . . .
F4 F 0.1397(4) 0.09927(10) 0.3902(3) 0.0904(11) Uani 1 1 d . . .
F5 F 0.1328(4) 0.02954(12) 0.3290(3) 0.0949(11) Uani 1 1 d . . .
F6 F 0.0367(3) 0.04899(10) 0.4873(3) 0.0849(10) Uani 1 1 d . . .
N1 N 0.7535(4) 0.13282(13) 0.8209(4) 0.0497(10) Uani 1 1 d . . .
N2 N 0.5496(4) 0.07889(11) 0.8352(3) 0.0441(9) Uani 1 1 d . . .
N3 N 0.4470(4) 0.04905(11) 0.8169(3) 0.0499(10) Uani 1 1 d . . .
N4 N 0.4825(4) 0.17316(11) 0.7722(3) 0.0449(9) Uani 1 1 d . . .
N5 N 0.6645(4) 0.11610(12) 1.0760(3) 0.0494(10) Uani 1 1 d . . .
C1 C 0.8588(5) 0.16064(18) 0.8217(5) 0.0601(14) Uani 1 1 d . . .
H1A H 0.8638 0.1844 0.8717 0.072 Uiso 1 1 calc R . .
C2 C 0.9590(6) 0.1546(2) 0.7501(6) 0.0711(16) Uani 1 1 d . . .
H2A H 1.0310 0.1741 0.7519 0.085 Uiso 1 1 calc R . .
C3 C 0.9514(6) 0.1198(2) 0.6767(5) 0.0725(16) Uani 1 1 d . . .
H3A H 1.0178 0.1156 0.6272 0.087 Uiso 1 1 calc R . .
C4 C 0.8470(6) 0.09138(19) 0.6757(5) 0.0647(15) Uani 1 1 d . . .
H4A H 0.8419 0.0673 0.6267 0.078 Uiso 1 1 calc R . .
C5 C 0.7481(5) 0.09867(15) 0.7486(4) 0.0488(11) Uani 1 1 d . . .
C6 C 0.6314(5) 0.07035(15) 0.7530(4) 0.0468(11) Uani 1 1 d . . .
C7 C 0.5828(6) 0.03548(16) 0.6832(5) 0.0606(14) Uani 1 1 d . . .
H7A H 0.6214 0.0232 0.6211 0.073 Uiso 1 1 calc R . .
C8 C 0.4666(6) 0.02316(16) 0.7259(5) 0.0601(14) Uani 1 1 d . . .
H8A H 0.4099 0.0006 0.6969 0.072 Uiso 1 1 calc R . .
C9 C 0.3403(5) 0.04589(14) 0.8899(4) 0.0486(12) Uani 1 1 d . . .
C10 C 0.2073(6) 0.04458(18) 0.8368(5) 0.0700(16) Uani 1 1 d . . .
H10A H 0.1860 0.0461 0.7552 0.084 Uiso 1 1 calc R . .
C11 C 0.1060(6) 0.0409(2) 0.9090(6) 0.088(2) Uani 1 1 d . . .
H11A H 0.0149 0.0399 0.8757 0.105 Uiso 1 1 calc R . .
C12 C 0.1390(7) 0.0388(2) 1.0298(6) 0.0821(18) Uani 1 1 d . . .
H12A H 0.0700 0.0369 1.0776 0.099 Uiso 1 1 calc R . .
C13 C 0.2719(7) 0.03965(17) 1.0793(5) 0.0692(16) Uani 1 1 d . . .
H13A H 0.2936 0.0379 1.1609 0.083 Uiso 1 1 calc R . .
C14 C 0.3746(6) 0.04302(15) 1.0095(5) 0.0558(13) Uani 1 1 d . . .
H14A H 0.4658 0.0433 1.0431 0.067 Uiso 1 1 calc R . .
C15 C 0.4074(5) 0.15442(15) 0.6808(4) 0.0541(13) Uani 1 1 d . . .
H15A H 0.4009 0.1245 0.6795 0.065 Uiso 1 1 calc R . .
C16 C 0.3393(6) 0.17724(17) 0.5886(5) 0.0714(17) Uani 1 1 d . . .
H16A H 0.2864 0.1631 0.5268 0.086 Uiso 1 1 calc R . .
C17 C 0.3507(7) 0.22166(19) 0.5895(6) 0.086(2) Uani 1 1 d . . .
H17A H 0.3064 0.2381 0.5279 0.103 Uiso 1 1 calc R . .
C18 C 0.4280(6) 0.24090(17) 0.6821(5) 0.0736(17) Uani 1 1 d . . .
H18A H 0.4357 0.2708 0.6833 0.088 Uiso 1 1 calc R . .
C19 C 0.4954(5) 0.21727(14) 0.7746(5) 0.0528(13) Uani 1 1 d . . .
C20 C 0.5804(5) 0.23364(15) 0.8787(5) 0.0560(13) Uani 1 1 d . . .
C21 C 0.6301(5) 0.20282(15) 0.9632(4) 0.0511(12) Uani 1 1 d . . .
C22 C 0.7137(6) 0.21750(18) 1.0628(5) 0.0716(16) Uani 1 1 d . . .
H22A H 0.7472 0.1978 1.1209 0.086 Uiso 1 1 calc R . .
C23 C 0.7482(7) 0.2603(2) 1.0777(6) 0.096(2) Uani 1 1 d . . .
H23A H 0.8059 0.2692 1.1444 0.115 Uiso 1 1 calc R . .
C24 C 0.6976(8) 0.2902(2) 0.9939(7) 0.102(2) Uani 1 1 d . . .
H24A H 0.7190 0.3192 1.0052 0.122 Uiso 1 1 calc R . .
C25 C 0.6156(7) 0.27716(18) 0.8938(6) 0.0844(19) Uani 1 1 d . . .
H25A H 0.5835 0.2972 0.8363 0.101 Uiso 1 1 calc R . .
C26 C 0.7914(6) 0.09926(18) 1.0975(5) 0.0672(15) Uani 1 1 d . . .
H26A H 0.8448 0.0983 1.0364 0.081 Uiso 1 1 calc R . .
C27 C 0.8445(7) 0.0836(2) 1.2061(6) 0.0844(19) Uani 1 1 d . . .
H27A H 0.9327 0.0725 1.2191 0.101 Uiso 1 1 calc R . .
C28 C 0.7639(7) 0.0847(2) 1.2951(5) 0.0811(18) Uani 1 1 d . . .
H28A H 0.7969 0.0737 1.3691 0.097 Uiso 1 1 calc R . .
C29 C 0.6357(6) 0.10174(17) 1.2752(5) 0.0681(16) Uani 1 1 d . . .
H29A H 0.5817 0.1026 1.3360 0.082 Uiso 1 1 calc R . .
C30 C 0.5855(5) 0.11781(14) 1.1645(4) 0.0499(12) Uani 1 1 d . . .
C31 C 0.4499(5) 0.13581(14) 1.1299(4) 0.0487(12) Uani 1 1 d . . .
C32 C 0.4216(5) 0.14849(13) 1.0109(4) 0.0458(11) Uani 1 1 d . . .
C33 C 0.2915(5) 0.16466(16) 0.9736(5) 0.0566(13) Uani 1 1 d . . .
H33A H 0.2690 0.1735 0.8956 0.068 Uiso 1 1 calc R . .
C34 C 0.1951(6) 0.16785(18) 1.0504(6) 0.0700(16) Uani 1 1 d . . .
H34A H 0.1087 0.1787 1.0234 0.084 Uiso 1 1 calc R . .
C35 C 0.2254(7) 0.15517(18) 1.1670(6) 0.0737(17) Uani 1 1 d . . .
H35A H 0.1599 0.1576 1.2180 0.088 Uiso 1 1 calc R . .
C36 C 0.3510(6) 0.13922(16) 1.2066(5) 0.0642(14) Uani 1 1 d . . .
H36A H 0.3714 0.1305 1.2849 0.077 Uiso 1 1 calc R . .

loop_
_atom_site_aniso_label
_atom_site_aniso_U_11
_atom_site_aniso_U_22
_atom_site_aniso_U_33
_atom_site_aniso_U_23
_atom_site_aniso_U_13
_atom_site_aniso_U_12
Ir1 0.04707(11) 0.04100(10) 0.03678(11) -0.00296(9) 0.00380(7) 0.00406(9)
P1 0.0574(8) 0.0581(8) 0.0401(7) 0.0000(6) 0.0063(6) 0.0040(6)
F1 0.088(2) 0.0569(17) 0.063(2) 0.0060(15) 0.0065(17) 0.0047(16)
F2 0.090(2) 0.0717(19) 0.0560(19) -0.0147(16) 0.0007(16) -0.0042(17)
F3 0.073(2) 0.095(2) 0.093(3) 0.016(2) 0.0349(19) 0.0032(18)
F4 0.104(3) 0.078(2) 0.087(3) 0.0272(19) 0.005(2) 0.0171(19)
F5 0.112(3) 0.115(3) 0.053(2) -0.024(2) -0.0083(19) 0.016(2)
F6 0.063(2) 0.088(2) 0.109(3) -0.016(2) 0.0301(19) -0.0072(17)
N1 0.045(2) 0.060(3) 0.044(2) 0.001(2) 0.0037(18) 0.0075(19)
N2 0.058(2) 0.0355(19) 0.038(2) 0.0018(17) 0.0019(18) 0.0099(18)
N3 0.065(3) 0.039(2) 0.045(2) -0.0028(19) 0.003(2) 0.0047(19)
N4 0.055(2) 0.038(2) 0.040(2) 0.0055(18) 0.0046(19) 0.0031(18)
N5 0.061(3) 0.049(2) 0.037(2) -0.0041(19) 0.003(2) 0.0082(19)
C1 0.050(3) 0.071(3) 0.059(3) 0.000(3) 0.005(3) 0.001(3)
C2 0.049(3) 0.085(4) 0.080(4) 0.015(4) 0.008(3) 0.006(3)
C3 0.065(4) 0.092(4) 0.064(4) 0.008(4) 0.022(3) 0.025(4)
C4 0.066(4) 0.076(4) 0.055(3) 0.001(3) 0.021(3) 0.020(3)
C5 0.054(3) 0.054(3) 0.038(3) 0.002(2) 0.004(2) 0.016(2)
C6 0.060(3) 0.045(3) 0.034(3) -0.004(2) 0.005(2) 0.015(2)
C7 0.079(4) 0.055(3) 0.048(3) -0.009(3) 0.011(3) 0.018(3)
C8 0.086(4) 0.045(3) 0.047(3) -0.010(2) -0.001(3) 0.004(3)
C9 0.061(3) 0.036(2) 0.048(3) 0.005(2) 0.004(3) -0.004(2)
C10 0.061(4) 0.085(4) 0.061(4) 0.022(3) -0.003(3) -0.010(3)
C11 0.063(4) 0.105(5) 0.094(5) 0.028(4) 0.004(4) -0.010(3)
C12 0.079(5) 0.090(5) 0.083(5) 0.018(4) 0.029(4) 0.000(4)
C13 0.092(5) 0.061(3) 0.057(4) 0.005(3) 0.018(3) 0.001(3)
C14 0.070(4) 0.048(3) 0.048(3) -0.001(2) 0.004(3) 0.002(2)
C15 0.066(3) 0.045(3) 0.047(3) 0.002(2) -0.006(3) -0.003(2)
C16 0.085(4) 0.060(3) 0.061(4) 0.010(3) -0.021(3) -0.007(3)
C17 0.114(5) 0.068(4) 0.067(4) 0.023(3) -0.018(4) 0.002(4)
C18 0.099(5) 0.044(3) 0.076(4) 0.012(3) 0.005(4) -0.001(3)
C19 0.066(3) 0.039(3) 0.054(3) 0.007(2) 0.009(3) -0.005(2)
C20 0.068(3) 0.043(3) 0.057(3) -0.005(2) 0.008(3) -0.005(2)
C21 0.060(3) 0.046(3) 0.047(3) -0.015(2) 0.010(2) -0.005(2)
C22 0.087(4) 0.061(3) 0.063(4) -0.014(3) -0.004(3) -0.010(3)
C23 0.119(6) 0.078(4) 0.083(5) -0.028(4) -0.012(4) -0.029(4)
C24 0.139(7) 0.060(4) 0.105(6) -0.023(4) 0.010(5) -0.031(4)
C25 0.110(5) 0.053(3) 0.088(5) -0.007(3) 0.005(4) -0.014(3)
C26 0.057(3) 0.086(4) 0.056(4) -0.004(3) -0.004(3) 0.021(3)
C27 0.084(4) 0.101(5) 0.063(4) 0.004(4) -0.013(4) 0.032(4)
C28 0.100(5) 0.082(4) 0.056(4) 0.015(3) -0.006(4) 0.023(4)
C29 0.094(5) 0.064(3) 0.047(3) 0.003(3) 0.008(3) 0.012(3)
C30 0.070(3) 0.041(3) 0.039(3) -0.003(2) 0.005(2) -0.002(2)
C31 0.060(3) 0.041(3) 0.046(3) -0.005(2) 0.012(2) 0.001(2)
C32 0.051(3) 0.042(3) 0.045(3) -0.004(2) 0.009(2) 0.002(2)
C33 0.054(3) 0.061(3) 0.055(3) 0.000(3) 0.010(3) 0.006(3)
C34 0.059(4) 0.073(4) 0.080(5) 0.001(3) 0.014(3) 0.008(3)
C35 0.084(5) 0.066(4) 0.080(5) -0.005(3) 0.042(4) -0.001(3)
C36 0.080(4) 0.058(3) 0.057(3) 0.002(3) 0.019(3) 0.001(3)

loop_
_atom_type_symbol
_atom_type_description
_atom_type_scat_dispersion_real
_atom_type_scat_dispersion_imag
_atom_type_scat_source
C C 0.0033 0.0016 'International Tables Vol C Tables 4.2.6.8 and 6.1.1.4'
H H 0.0000 0.0000 'International Tables Vol C Tables 4.2.6.8 and 6.1.1.4'
N N 0.0061 0.0033 'International Tables Vol C Tables 4.2.6.8 and 6.1.1.4'
F F 0.0171 0.0103 'International Tables Vol C Tables 4.2.6.8 and 6.1.1.4'
P P 0.1023 0.0942 'International Tables Vol C Tables 4.2.6.8 and 6.1.1.4'
Ir Ir -1.4442 7.9887 'International Tables Vol C Tables 4.2.6.8 and 6.1.1.4'

loop_
_geom_angle_atom_site_label_1
_geom_angle_atom_site_label_2
_geom_angle_atom_site_label_3
_geom_angle
_geom_angle_site_symmetry_1
_geom_angle_site_symmetry_3
_geom_angle_publ_flag
C21 Ir1 C32 87.22(18) . . ?
C21 Ir1 N4 80.76(18) . . ?
C32 Ir1 N4 93.93(17) . . ?
C21 Ir1 N5 94.69(18) . . ?
C32 Ir1 N5 80.03(18) . . ?
N4 Ir1 N5 172.66(15) . . ?
C21 Ir1 N2 167.20(17) . . ?
C32 Ir1 N2 104.35(16) . . ?
N4 Ir1 N2 92.80(14) . . ?
N5 Ir1 N2 92.74(14) . . ?
C21 Ir1 N1 93.99(17) . . ?
C32 Ir1 N1 177.88(16) . . ?
N4 Ir1 N1 87.98(14) . . ?
N5 Ir1 N1 98.13(15) . . ?
N2 Ir1 N1 74.62(15) . . ?
F6 P1 F3 179.8(2) . . ?
F6 P1 F5 90.0(2) . . ?
F3 P1 F5 89.7(2) . . ?
F6 P1 F4 89.9(2) . . ?
F3 P1 F4 90.04(19) . . ?
F5 P1 F4 91.0(2) . . ?
F6 P1 F1 91.07(18) . . ?
F3 P1 F1 88.98(18) . . ?
F5 P1 F1 89.57(18) . . ?
F4 P1 F1 178.8(2) . . ?
F6 P1 F2 90.30(19) . . ?
F3 P1 F2 89.92(19) . . ?
F5 P1 F2 179.6(2) . . ?
F4 P1 F2 89.22(18) . . ?
F1 P1 F2 90.17(17) . . ?
C5 N1 C1 118.5(4) . . ?
C5 N1 Ir1 116.5(3) . . ?
C1 N1 Ir1 124.8(3) . . ?
C6 N2 N3 105.2(4) . . ?
C6 N2 Ir1 114.8(3) . . ?
N3 N2 Ir1 137.0(3) . . ?
C8 N3 N2 110.0(4) . . ?
C8 N3 C9 127.0(4) . . ?
N2 N3 C9 123.0(4) . . ?
C15 N4 C19 119.3(4) . . ?
C15 N4 Ir1 125.7(3) . . ?
C19 N4 Ir1 114.9(3) . . ?
C26 N5 C30 119.4(4) . . ?
C26 N5 Ir1 124.8(4) . . ?
C30 N5 Ir1 115.8(3) . . ?
N1 C1 C2 121.5(5) . . ?
N1 C1 H1A 119.2 . . ?
C2 C1 H1A 119.2 . . ?
C3 C2 C1 119.2(6) . . ?
C3 C2 H2A 120.4 . . ?
C1 C2 H2A 120.4 . . ?
C4 C3 C2 120.0(6) . . ?
C4 C3 H3A 120.0 . . ?
C2 C3 H3A 120.0 . . ?
C3 C4 C5 119.1(5) . . ?
C3 C4 H4A 120.5 . . ?
C5 C4 H4A 120.5 . . ?
N1 C5 C4 121.8(5) . . ?
N1 C5 C6 115.0(4) . . ?
C4 C5 C6 123.2(5) . . ?
N2 C6 C7 111.1(5) . . ?
N2 C6 C5 117.2(4) . . ?
C7 C6 C5 131.6(5) . . ?
C8 C7 C6 104.8(5) . . ?
C8 C7 H7A 127.6 . . ?
C6 C7 H7A 127.6 . . ?
N3 C8 C7 108.9(5) . . ?
N3 C8 H8A 125.5 . . ?
C7 C8 H8A 125.5 . . ?
C14 C9 C10 122.4(5) . . ?
C14 C9 N3 118.9(5) . . ?
C10 C9 N3 118.7(5) . . ?
C9 C10 C11 117.7(6) . . ?
C9 C10 H10A 121.2 . . ?
C11 C10 H10A 121.2 . . ?
C12 C11 C10 120.6(6) . . ?
C12 C11 H11A 119.7 . . ?
C10 C11 H11A 119.7 . . ?
C13 C12 C11 120.2(6) . . ?
C13 C12 H12A 119.9 . . ?
C11 C12 H12A 119.9 . . ?
C12 C13 C14 120.4(6) . . ?
C12 C13 H13A 119.8 . . ?
C14 C13 H13A 119.8 . . ?
C9 C14 C13 118.8(5) . . ?
C9 C14 H14A 120.6 . . ?
C13 C14 H14A 120.6 . . ?
N4 C15 C16 123.0(4) . . ?
N4 C15 H15A 118.5 . . ?
C16 C15 H15A 118.5 . . ?
C15 C16 C17 118.5(5) . . ?
C15 C16 H16A 120.7 . . ?
C17 C16 H16A 120.7 . . ?
C18 C17 C16 118.7(5) . . ?
C18 C17 H17A 120.6 . . ?
C16 C17 H17A 120.6 . . ?
C17 C18 C19 121.8(5) . . ?
C17 C18 H18A 119.1 . . ?
C19 C18 H18A 119.1 . . ?
N4 C19 C18 118.6(5) . . ?
N4 C19 C20 113.9(4) . . ?
C18 C19 C20 127.5(5) . . ?
C25 C20 C21 120.9(5) . . ?
C25 C20 C19 123.0(5) . . ?
C21 C20 C19 116.0(4) . . ?
C22 C21 C20 117.2(5) . . ?
C22 C21 Ir1 128.3(4) . . ?
C20 C21 Ir1 114.3(3) . . ?
C23 C22 C21 121.8(6) . . ?
C23 C22 H22A 119.1 . . ?
C21 C22 H22A 119.1 . . ?
C22 C23 C24 120.1(6) . . ?
C22 C23 H23A 120.0 . . ?
C24 C23 H23A 120.0 . . ?
C25 C24 C23 120.2(6) . . ?
C25 C24 H24A 119.9 . . ?
C23 C24 H24A 119.9 . . ?
C24 C25 C20 119.8(6) . . ?
C24 C25 H25A 120.1 . . ?
C20 C25 H25A 120.1 . . ?
N5 C26 C27 122.4(6) . . ?
N5 C26 H26A 118.8 . . ?
C27 C26 H26A 118.8 . . ?
C26 C27 C28 118.2(6) . . ?
C26 C27 H27A 120.9 . . ?
C28 C27 H27A 120.9 . . ?
C29 C28 C27 120.2(6) . . ?
C29 C28 H28A 119.9 . . ?
C27 C28 H28A 119.9 . . ?
C28 C29 C30 120.1(6) . . ?
C28 C29 H29A 119.9 . . ?
C30 C29 H29A 119.9 . . ?
N5 C30 C29 119.6(5) . . ?
N5 C30 C31 114.3(4) . . ?
C29 C30 C31 126.1(5) . . ?
C36 C31 C32 121.3(5) . . ?
C36 C31 C30 123.5(5) . . ?
C32 C31 C30 115.2(4) . . ?
C33 C32 C31 116.9(5) . . ?
C33 C32 Ir1 128.6(4) . . ?
C31 C32 Ir1 114.5(3) . . ?
C34 C33 C32 121.1(5) . . ?
C34 C33 H33A 119.5 . . ?
C32 C33 H33A 119.5 . . ?
C33 C34 C35 120.9(6) . . ?
C33 C34 H34A 119.6 . . ?
C35 C34 H34A 119.6 . . ?
C36 C35 C34 119.8(6) . . ?
C36 C35 H35A 120.1 . . ?
C34 C35 H35A 120.1 . . ?
C35 C36 C31 120.1(5) . . ?
C35 C36 H36A 120.0 . . ?
C31 C36 H36A 120.0 . . ?

loop_
_geom_bond_atom_site_label_1
_geom_bond_atom_site_label_2
_geom_bond_distance
_geom_bond_site_symmetry_2
_geom_bond_publ_flag
Ir1 C21 2.000(4) . ?
Ir1 C32 2.015(5) . ?
Ir1 N4 2.050(4) . ?
Ir1 N5 2.051(4) . ?
Ir1 N2 2.174(4) . ?
Ir1 N1 2.180(4) . ?
P1 F6 1.570(3) . ?
P1 F3 1.586(3) . ?
P1 F5 1.588(3) . ?
P1 F4 1.592(3) . ?
P1 F1 1.592(3) . ?
P1 F2 1.595(3) . ?
N1 C5 1.340(6) . ?
N1 C1 1.349(6) . ?
N2 C6 1.345(6) . ?
N2 N3 1.366(5) . ?
N3 C8 1.348(6) . ?
N3 C9 1.431(6) . ?
N4 C15 1.332(6) . ?
N4 C19 1.372(5) . ?
N5 C26 1.350(6) . ?
N5 C30 1.358(6) . ?
C1 C2 1.378(7) . ?
C1 H1A 0.9300 . ?
C2 C3 1.363(8) . ?
C2 H2A 0.9300 . ?
C3 C4 1.354(8) . ?
C3 H3A 0.9300 . ?
C4 C5 1.384(7) . ?
C4 H4A 0.9300 . ?
C5 C6 1.454(7) . ?
C6 C7 1.390(6) . ?
C7 C8 1.360(7) . ?
C7 H7A 0.9300 . ?
C8 H8A 0.9300 . ?
C9 C14 1.367(7) . ?
C9 C10 1.373(7) . ?
C10 C11 1.383(8) . ?
C10 H10A 0.9300 . ?
C11 C12 1.377(8) . ?
C11 H11A 0.9300 . ?
C12 C13 1.359(8) . ?
C12 H12A 0.9300 . ?
C13 C14 1.375(7) . ?
C13 H13A 0.9300 . ?
C14 H14A 0.9300 . ?
C15 C16 1.369(7) . ?
C15 H15A 0.9300 . ?
C16 C17 1.381(7) . ?
C16 H16A 0.9300 . ?
C17 C18 1.357(8) . ?
C17 H17A 0.9300 . ?
C18 C19 1.382(7) . ?
C18 H18A 0.9300 . ?
C19 C20 1.453(7) . ?
C20 C25 1.397(7) . ?
C20 C21 1.399(7) . ?
C21 C22 1.391(7) . ?
C22 C23 1.375(7) . ?
C22 H22A 0.9300 . ?
C23 C24 1.376(9) . ?
C23 H23A 0.9300 . ?
C24 C25 1.371(9) . ?
C24 H24A 0.9300 . ?
C25 H25A 0.9300 . ?
C26 C27 1.371(7) . ?
C26 H26A 0.9300 . ?
C27 C28 1.373(9) . ?
C27 H27A 0.9300 . ?
C28 C29 1.363(8) . ?
C28 H28A 0.9300 . ?
C29 C30 1.389(7) . ?
C29 H29A 0.9300 . ?
C30 C31 1.456(7) . ?
C31 C36 1.401(7) . ?
C31 C32 1.408(7) . ?
C32 C33 1.392(6) . ?
C33 C34 1.382(7) . ?
C33 H33A 0.9300 . ?
C34 C35 1.383(8) . ?
C34 H34A 0.9300 . ?
C35 C36 1.355(8) . ?
C35 H35A 0.9300 . ?
C36 H36A 0.9300 . ?
